data_4102504
loop_
_publ_author_name
'Eric L. Dane'
'Sarah B. King'
'Timothy M. Swager'

_publ_section_title
;
 Conjugated Polymers That Respond to Oxidation with Increased Emission
;
_journal_name_full 'Journal of the American Chemical Society'
_journal_page_first 7758
_journal_page_last 7768
_journal_paper_doi 10.1021/ja1019063
_journal_volume 132
_journal_year 2010
_chemical_formula_sum 'C44 H54 O5 S4'
_chemical_formula_weight 791.11
_chemical_name_systematic
; 
 ? 
;
_space_group_IT_number 14
_symmetry_cell_setting monoclinic
_symmetry_space_group_name_Hall '-P 2ybc'
_symmetry_space_group_name_H-M 'P 1 21/c 1'
_atom_sites_solution_hydrogens geom
_atom_sites_solution_primary direct
_atom_sites_solution_secondary difmap
_audit_creation_method SHELXL-97
_cell_angle_alpha 90.00
_cell_angle_beta 106.117(2)
_cell_angle_gamma 90.00
_cell_formula_units_Z 2
_cell_length_a 10.2502(10)
_cell_length_b 16.2024(16)
_cell_length_c 13.2468(13)
_cell_measurement_reflns_used 9880
_cell_measurement_temperature 100(2)
_cell_measurement_theta_max 30.40
_cell_measurement_theta_min 2.42
_cell_volume 2113.5(4)
_computing_cell_refinement 'SAINT 7.46A (Bruker-AXS, 2009)'
_computing_data_collection 'APEX2 v2009.9.0 (Bruker-AXS, 2009)'
_computing_data_reduction 'SAINT 7.46A (Bruker-AXS, 2009)'
_computing_molecular_graphics 'Bruker SHELXTL'
_computing_publication_material 'Bruker SHELXTL'
_computing_structure_refinement 'SHELXL-97 (Sheldrick, 2008)'
_computing_structure_solution 'SHELXS-97 (Sheldrick, 2008)'
_diffrn_ambient_temperature 100(2)
_diffrn_detector_area_resol_mean 8.3
_diffrn_measured_fraction_theta_full 1.000
_diffrn_measured_fraction_theta_max 1.000
_diffrn_measurement_device_type 'Bruker Smart APEX CCD'
_diffrn_measurement_method 'omega and phi scans'
_diffrn_radiation_monochromator graphite
_diffrn_radiation_source 'fine-focus sealed tube'
_diffrn_radiation_type MoK\a
_diffrn_radiation_wavelength 0.71073
_diffrn_reflns_av_R_equivalents 0.0422
_diffrn_reflns_av_sigmaI/netI 0.0204
_diffrn_reflns_limit_h_max 14
_diffrn_reflns_limit_h_min -14
_diffrn_reflns_limit_k_max 22
_diffrn_reflns_limit_k_min -22
_diffrn_reflns_limit_l_max 18
_diffrn_reflns_limit_l_min -18
_diffrn_reflns_number 53906
_diffrn_reflns_theta_full 29.57
_diffrn_reflns_theta_max 29.57
_diffrn_reflns_theta_min 2.03
_exptl_absorpt_coefficient_mu 0.268
_exptl_absorpt_correction_T_max 0.9240
_exptl_absorpt_correction_T_min 0.8845
_exptl_absorpt_correction_type multi-scan
_exptl_absorpt_process_details 'SADABS (Sheldrick, 2009)'
_exptl_crystal_colour yellow
_exptl_crystal_density_diffrn 1.243
_exptl_crystal_density_method 'not measured'
_exptl_crystal_description block
_exptl_crystal_F_000 844
_exptl_crystal_size_max 0.47
_exptl_crystal_size_mid 0.40
_exptl_crystal_size_min 0.30
_refine_diff_density_max 0.513
_refine_diff_density_min -0.279
_refine_diff_density_rms 0.050
_refine_ls_extinction_method none
_refine_ls_goodness_of_fit_ref 1.044
_refine_ls_hydrogen_treatment constr
_refine_ls_matrix_type full
_refine_ls_number_parameters 347
_refine_ls_number_reflns 5931
_refine_ls_number_restraints 415
_refine_ls_restrained_S_all 1.035
_refine_ls_R_factor_all 0.0475
_refine_ls_R_factor_gt 0.0391
_refine_ls_shift/su_max 0.001
_refine_ls_shift/su_mean 0.000
_refine_ls_structure_factor_coef Fsqd
_refine_ls_weighting_details 'calc w=1/[\s^2^(Fo^2^)+(0.0540P)^2^+0.8863P] where P=(Fo^2^+2Fc^2^)/3'
_refine_ls_weighting_scheme calc
_refine_ls_wR_factor_gt 0.1033
_refine_ls_wR_factor_ref 0.1107
_reflns_number_gt 5045
_reflns_number_total 5931
_reflns_threshold_expression >2sigma(I)
_cod_data_source_file ja1019063_si_002.cif
_cod_data_source_block 09392
_cod_database_code 4102504

loop_
_symmetry_equiv_pos_as_xyz
'x, y, z'
'-x, y+1/2, -z+1/2'
'-x, -y, -z'
'x, -y-1/2, z-1/2'

loop_
_atom_site_label
_atom_site_type_symbol
_atom_site_fract_x
_atom_site_fract_y
_atom_site_fract_z
_atom_site_U_iso_or_equiv
_atom_site_adp_type
_atom_site_occupancy
_atom_site_symmetry_multiplicity
_atom_site_calc_flag
_atom_site_refinement_flags
_atom_site_disorder_assembly
_atom_site_disorder_group
S1 S 0.73261(4) 1.04860(2) 1.20055(2) 0.02915(9) Uani 1 1 d DU . .
S2 S 0.81082(4) 0.97901(2) 1.01634(3) 0.03496(10) Uani 1 1 d DU . .
O1 O 0.8580(4) 0.9021(2) 1.0380(3) 0.0347(10) Uani 0.284(3) 1 d PDU A 1
O1A O 0.7286(5) 0.9759(3) 1.2575(4) 0.0429(15) Uani 0.216(3) 1 d PDU A 2
C1 C 0.60078(14) 1.02390(8) 1.08921(10) 0.0280(3) Uani 1 1 d D . .
C2 C 0.63623(14) 0.99093(8) 1.00286(10) 0.0284(3) Uani 1 1 d D A .
C3 C 0.53618(14) 0.96673(8) 0.91196(10) 0.0276(3) Uani 1 1 d . . .
C4 C 0.56796(14) 0.93191(8) 0.82236(11) 0.0284(3) Uani 1 1 d D A .
C5 C 0.57952(13) 0.89915(8) 0.74408(10) 0.0269(3) Uani 1 1 d DU . .
C6 C 0.5835(7) 0.8600(4) 0.6479(5) 0.0221(10) Uani 0.60(2) 1 d PDU A 1
C7 C 0.5048(9) 0.8883(5) 0.5515(5) 0.0245(10) Uani 0.60(2) 1 d PDU A 1
H7 H 0.4501 0.9362 0.5474 0.029 Uiso 0.60(2) 1 calc PR A 1
C8 C 0.5070(8) 0.8459(5) 0.4606(5) 0.0281(10) Uani 0.60(2) 1 d PDU A 1
O2 O 0.4301(8) 0.8799(5) 0.3685(5) 0.0421(11) Uani 0.60(2) 1 d PDU A 1
C12 C 0.4425(8) 0.8453(6) 0.2727(5) 0.0498(13) Uani 0.60(2) 1 d PDU A 1
H12A H 0.3821 0.8747 0.2131 0.075 Uiso 0.60(2) 1 calc PR A 1
H12B H 0.4174 0.7868 0.2693 0.075 Uiso 0.60(2) 1 calc PR A 1
H12C H 0.5366 0.8506 0.2697 0.075 Uiso 0.60(2) 1 calc PR A 1
C9 C 0.5872(11) 0.7763(6) 0.4649(6) 0.0284(11) Uani 0.60(2) 1 d PDU A 1
H9 H 0.5883 0.7485 0.4020 0.034 Uiso 0.60(2) 1 calc PR A 1
C10 C 0.6660(12) 0.7472(7) 0.5615(7) 0.0297(13) Uani 0.60(2) 1 d PDU A 1
H10 H 0.7188 0.6985 0.5650 0.036 Uiso 0.60(2) 1 calc PR A 1
C11 C 0.6668(14) 0.7900(7) 0.6532(6) 0.0253(12) Uani 0.60(2) 1 d PDU A 1
O3 O 0.7408(12) 0.7690(7) 0.7527(7) 0.0324(12) Uani 0.60(2) 1 d PDU A 1
C13 C 0.8244(13) 0.6968(6) 0.7665(7) 0.0381(13) Uani 0.60(2) 1 d PDU A 1
H13A H 0.8718 0.6899 0.8412 0.057 Uiso 0.60(2) 1 calc PR A 1
H13B H 0.8911 0.7027 0.7264 0.057 Uiso 0.60(2) 1 calc PR A 1
H13C H 0.7675 0.6483 0.7413 0.057 Uiso 0.60(2) 1 calc PR A 1
C6A C 0.5921(11) 0.8509(7) 0.6553(8) 0.0238(16) Uani 0.40(2) 1 d PDU A 2
C7A C 0.5097(14) 0.8716(8) 0.5549(8) 0.0271(17) Uani 0.40(2) 1 d PDU A 2
H7A H 0.4494 0.9172 0.5473 0.033 Uiso 0.40(2) 1 calc PR A 2
C8A C 0.5146(13) 0.8264(9) 0.4656(7) 0.0314(18) Uani 0.40(2) 1 d PDU A 2
O2A O 0.4240(11) 0.8539(9) 0.3741(7) 0.0431(19) Uani 0.40(2) 1 d PDU A 2
C12A C 0.4294(15) 0.8125(13) 0.2800(8) 0.064(3) Uani 0.40(2) 1 d PDU A 2
H12D H 0.3644 0.8380 0.2195 0.096 Uiso 0.40(2) 1 calc PR A 2
H12E H 0.4062 0.7541 0.2843 0.096 Uiso 0.40(2) 1 calc PR A 2
H12F H 0.5212 0.8170 0.2717 0.096 Uiso 0.40(2) 1 calc PR A 2
C9A C 0.5994(16) 0.7596(9) 0.4801(10) 0.0292(19) Uani 0.40(2) 1 d PDU A 2
H9A H 0.6009 0.7261 0.4216 0.035 Uiso 0.40(2) 1 calc PR A 2
C10A C 0.6830(17) 0.7399(9) 0.5785(10) 0.0248(16) Uani 0.40(2) 1 d PDU A 2
H10A H 0.7444 0.6950 0.5851 0.030 Uiso 0.40(2) 1 calc PR A 2
C11A C 0.6798(19) 0.7840(10) 0.6681(10) 0.0209(14) Uani 0.40(2) 1 d PDU A 2
O3A O 0.7574(18) 0.7674(10) 0.7675(11) 0.0316(15) Uani 0.40(2) 1 d PDU A 2
C13A C 0.843(2) 0.6960(13) 0.7794(14) 0.058(4) Uani 0.40(2) 1 d PDU A 2
H13D H 0.8931 0.6893 0.8535 0.086 Uiso 0.40(2) 1 calc PR A 2
H13E H 0.9077 0.7031 0.7375 0.086 Uiso 0.40(2) 1 calc PR A 2
H13F H 0.7874 0.6470 0.7551 0.086 Uiso 0.40(2) 1 calc PR A 2
C14 C 0.86881(14) 1.04611(8) 1.13371(10) 0.0285(3) Uani 1 1 d D A .
C15 C 0.89852(14) 1.13308(9) 1.09985(10) 0.0304(3) Uani 1 1 d . . .
H15A H 0.9298 1.1676 1.1637 0.037 Uiso 1 1 calc R A .
H15B H 0.9746 1.1292 1.0675 0.037 Uiso 1 1 calc R . .
C16 C 0.78136(15) 1.17748(10) 1.02319(12) 0.0353(3) Uani 1 1 d . A .
H16A H 0.7098 1.1889 1.0584 0.042 Uiso 1 1 calc R . .
H16B H 0.7420 1.1407 0.9627 0.042 Uiso 1 1 calc R . .
C17 C 0.8236(2) 1.25868(11) 0.98259(16) 0.0485(4) Uani 1 1 d . . .
H17A H 0.7411 1.2878 0.9413 0.058 Uiso 1 1 calc R A .
H17B H 0.8682 1.2940 1.0433 0.058 Uiso 1 1 calc R . .
C18 C 0.9192(2) 1.24732(15) 0.9146(2) 0.0726(7) Uani 1 1 d . A .
H18A H 1.0048 1.2234 0.9569 0.109 Uiso 1 1 calc R . .
H18B H 0.9371 1.3010 0.8870 0.109 Uiso 1 1 calc R . .
H18C H 0.8776 1.2102 0.8561 0.109 Uiso 1 1 calc R . .
C19 C 0.99479(15) 1.00536(9) 1.20745(11) 0.0314(3) Uani 1 1 d . . .
H19A H 0.9727 0.9474 1.2196 0.038 Uiso 1 1 calc R A .
H19B H 1.0683 1.0046 1.1722 0.038 Uiso 1 1 calc R . .
C20 C 1.04720(14) 1.04848(9) 1.31386(11) 0.0304(3) Uani 1 1 d . A .
H20A H 1.0907 1.1012 1.3038 0.037 Uiso 1 1 calc R . .
H20B H 0.9692 1.0616 1.3415 0.037 Uiso 1 1 calc R . .
C21 C 1.14905(17) 0.99646(11) 1.39449(13) 0.0393(3) Uani 1 1 d . . .
H21A H 1.1094 0.9414 1.3993 0.047 Uiso 1 1 calc R A .
H21B H 1.2319 0.9887 1.3710 0.047 Uiso 1 1 calc R . .
C22 C 1.18724(17) 1.03682(12) 1.50233(13) 0.0441(4) Uani 1 1 d . A .
H22A H 1.2287 1.0908 1.4982 0.066 Uiso 1 1 calc R . .
H22B H 1.2521 1.0016 1.5523 0.066 Uiso 1 1 calc R . .
H22C H 1.1055 1.0441 1.5261 0.066 Uiso 1 1 calc R . .

loop_
_atom_site_aniso_label
_atom_site_aniso_U_11
_atom_site_aniso_U_22
_atom_site_aniso_U_33
_atom_site_aniso_U_23
_atom_site_aniso_U_13
_atom_site_aniso_U_12
S1 0.03318(18) 0.03581(18) 0.02346(15) -0.00674(12) 0.01616(12) -0.00342(13)
S2 0.03310(19) 0.0429(2) 0.03561(19) -0.01748(15) 0.02065(15) -0.00448(14)
O1 0.038(2) 0.0269(18) 0.043(2) -0.0097(14) 0.0183(16) -0.0026(14)
O1A 0.040(3) 0.053(3) 0.040(3) 0.013(2) 0.018(2) 0.006(2)
C1 0.0339(7) 0.0280(6) 0.0279(6) -0.0095(5) 0.0186(5) -0.0071(5)
C2 0.0321(7) 0.0300(6) 0.0302(6) -0.0082(5) 0.0205(5) -0.0050(5)
C3 0.0356(7) 0.0260(6) 0.0283(6) -0.0081(5) 0.0208(5) -0.0061(5)
C4 0.0327(7) 0.0283(6) 0.0301(6) -0.0058(5) 0.0186(5) -0.0043(5)
C5 0.0291(6) 0.0271(6) 0.0296(6) -0.0056(5) 0.0168(5) -0.0042(5)
C6 0.0240(19) 0.0193(16) 0.0293(19) -0.0057(13) 0.0180(16) -0.0011(13)
C7 0.0276(18) 0.024(3) 0.0259(13) -0.0047(13) 0.0145(11) 0.0041(17)
C8 0.0227(16) 0.033(3) 0.0312(15) -0.0063(14) 0.0110(11) 0.0051(16)
O2 0.0464(15) 0.053(3) 0.0270(11) -0.0035(16) 0.0095(10) 0.013(2)
C12 0.060(2) 0.059(3) 0.0273(14) -0.0096(19) 0.0069(14) 0.006(3)
C9 0.033(3) 0.032(3) 0.0212(17) -0.0090(16) 0.0097(16) 0.0002(17)
C10 0.036(4) 0.0278(19) 0.029(2) -0.0073(19) 0.014(2) 0.0055(17)
C11 0.029(2) 0.028(2) 0.0193(18) 0.0000(14) 0.0070(15) -0.0024(13)
O3 0.044(3) 0.0326(17) 0.022(2) -0.0011(14) 0.0107(18) 0.0108(16)
C13 0.048(4) 0.035(2) 0.035(2) 0.0056(15) 0.018(2) 0.014(2)
C6A 0.029(3) 0.027(3) 0.018(2) -0.0051(19) 0.0095(19) -0.005(2)
C7A 0.025(2) 0.022(4) 0.036(2) -0.006(2) 0.0123(18) 0.009(2)
C8A 0.032(3) 0.041(5) 0.0195(19) -0.012(2) 0.0037(17) 0.008(3)
O2A 0.039(2) 0.060(5) 0.028(2) -0.011(3) 0.0034(16) 0.017(3)
C12A 0.070(5) 0.092(8) 0.024(3) -0.021(4) 0.001(3) 0.017(6)
C9A 0.026(3) 0.032(4) 0.031(3) -0.011(3) 0.009(3) 0.007(3)
C10A 0.021(3) 0.027(3) 0.025(3) -0.007(2) 0.004(2) 0.0000(19)
C11A 0.025(3) 0.019(3) 0.022(3) -0.005(3) 0.013(3) -0.0005(18)
O3A 0.034(3) 0.037(3) 0.023(3) 0.005(2) 0.007(2) 0.0031(19)
C13A 0.046(5) 0.050(5) 0.074(8) 0.015(5) 0.012(4) 0.016(3)
C14 0.0325(7) 0.0312(6) 0.0273(6) -0.0053(5) 0.0175(5) -0.0031(5)
C15 0.0350(7) 0.0324(7) 0.0265(6) -0.0032(5) 0.0128(5) -0.0041(5)
C16 0.0356(7) 0.0393(8) 0.0334(7) 0.0008(6) 0.0139(6) 0.0001(6)
C17 0.0498(10) 0.0334(8) 0.0617(11) 0.0069(7) 0.0143(8) 0.0016(7)
C18 0.0594(13) 0.0707(14) 0.0986(18) 0.0470(13) 0.0399(13) 0.0057(11)
C19 0.0353(7) 0.0303(7) 0.0336(7) -0.0023(5) 0.0179(6) 0.0000(5)
C20 0.0307(7) 0.0300(6) 0.0331(7) -0.0016(5) 0.0129(5) -0.0025(5)
C21 0.0381(8) 0.0426(8) 0.0402(8) 0.0070(6) 0.0157(6) 0.0067(6)
C22 0.0326(8) 0.0625(11) 0.0379(8) 0.0066(7) 0.0111(6) 0.0020(7)

loop_
_atom_type_symbol
_atom_type_description
_atom_type_scat_dispersion_real
_atom_type_scat_dispersion_imag
_atom_type_scat_source
C C 0.0033 0.0016 'International Tables Vol C Tables 4.2.6.8 and 6.1.1.4'
H H 0.0000 0.0000 'International Tables Vol C Tables 4.2.6.8 and 6.1.1.4'
O O 0.0106 0.0060 'International Tables Vol C Tables 4.2.6.8 and 6.1.1.4'
S S 0.1246 0.1234 'International Tables Vol C Tables 4.2.6.8 and 6.1.1.4'

loop_
_geom_angle_atom_site_label_1
_geom_angle_atom_site_label_2
_geom_angle_atom_site_label_3
_geom_angle
_geom_angle_site_symmetry_1
_geom_angle_site_symmetry_3
O1A S1 C1 97.5(2) . .
O1A S1 C14 112.1(2) . .
C1 S1 C14 95.77(6) . .
O1 S2 C2 114.89(17) . .
O1 S2 C14 110.69(17) . .
C2 S2 C14 95.80(6) . .
C2 C1 C3 121.12(12) . 3_677
C2 C1 S1 117.52(10) . .
C3 C1 S1 121.30(9) 3_677 .
C1 C2 C3 120.96(12) . .
C1 C2 S2 116.54(11) . .
C3 C2 S2 122.47(9) . .
C2 C3 C1 117.92(11) . 3_677
C2 C3 C4 122.78(12) . .
C1 C3 C4 119.29(12) 3_677 .
C5 C4 C3 172.38(15) . .
C4 C5 C6 176.1(3) . .
C4 C5 C6A 173.5(5) . .
C6 C5 C6A 7.4(7) . .
C7 C6 C11 120.1(5) . .
C7 C6 C5 121.3(5) . .
C11 C6 C5 118.6(5) . .
C6 C7 C8 119.2(5) . .
C6 C7 H7 120.4 . .
C8 C7 H7 120.4 . .
O2 C8 C9 123.5(5) . .
O2 C8 C7 115.3(5) . .
C9 C8 C7 121.2(5) . .
C8 O2 C12 117.6(5) . .
O2 C12 H12A 109.5 . .
O2 C12 H12B 109.5 . .
H12A C12 H12B 109.5 . .
O2 C12 H12C 109.5 . .
H12A C12 H12C 109.5 . .
H12B C12 H12C 109.5 . .
C8 C9 C10 120.0(6) . .
C8 C9 H9 120.0 . .
C10 C9 H9 120.0 . .
C9 C10 C11 119.5(6) . .
C9 C10 H10 120.2 . .
C11 C10 H10 120.2 . .
O3 C11 C10 125.6(6) . .
O3 C11 C6 114.4(6) . .
C10 C11 C6 119.9(5) . .
C11 O3 C13 118.5(6) . .
O3 C13 H13A 109.5 . .
O3 C13 H13B 109.5 . .
H13A C13 H13B 109.5 . .
O3 C13 H13C 109.5 . .
H13A C13 H13C 109.5 . .
H13B C13 H13C 109.5 . .
C11A C6A C7A 120.1(8) . .
C11A C6A C5 121.6(8) . .
C7A C6A C5 118.3(8) . .
C6A C7A C8A 121.3(8) . .
C6A C7A H7A 119.3 . .
C8A C7A H7A 119.3 . .
C9A C8A O2A 128.7(8) . .
C9A C8A C7A 117.7(8) . .
O2A C8A C7A 113.5(8) . .
C8A O2A C12A 115.7(8) . .
O2A C12A H12D 109.5 . .
O2A C12A H12E 109.5 . .
H12D C12A H12E 109.5 . .
O2A C12A H12F 109.5 . .
H12D C12A H12F 109.5 . .
H12E C12A H12F 109.5 . .
C8A C9A C10A 121.2(9) . .
C8A C9A H9A 119.4 . .
C10A C9A H9A 119.4 . .
C9A C10A C11A 122.0(9) . .
C9A C10A H10A 119.0 . .
C11A C10A H10A 119.0 . .
O3A C11A C6A 117.2(9) . .
O3A C11A C10A 125.2(9) . .
C6A C11A C10A 117.6(8) . .
C11A O3A C13A 116.2(11) . .
O3A C13A H13D 109.5 . .
O3A C13A H13E 109.5 . .
H13D C13A H13E 109.5 . .
O3A C13A H13F 109.5 . .
H13D C13A H13F 109.5 . .
H13E C13A H13F 109.5 . .
C15 C14 C19 112.38(11) . .
C15 C14 S1 110.94(9) . .
C19 C14 S1 108.55(9) . .
C15 C14 S2 109.67(9) . .
C19 C14 S2 107.36(9) . .
S1 C14 S2 107.77(7) . .
C16 C15 C14 116.45(12) . .
C16 C15 H15A 108.2 . .
C14 C15 H15A 108.2 . .
C16 C15 H15B 108.2 . .
C14 C15 H15B 108.2 . .
H15A C15 H15B 107.3 . .
C15 C16 C17 113.20(13) . .
C15 C16 H16A 108.9 . .
C17 C16 H16A 108.9 . .
C15 C16 H16B 108.9 . .
C17 C16 H16B 108.9 . .
H16A C16 H16B 107.8 . .
C18 C17 C16 113.42(16) . .
C18 C17 H17A 108.9 . .
C16 C17 H17A 108.9 . .
C18 C17 H17B 108.9 . .
C16 C17 H17B 108.9 . .
H17A C17 H17B 107.7 . .
C17 C18 H18A 109.5 . .
C17 C18 H18B 109.5 . .
H18A C18 H18B 109.5 . .
C17 C18 H18C 109.5 . .
H18A C18 H18C 109.5 . .
H18B C18 H18C 109.5 . .
C20 C19 C14 114.06(11) . .
C20 C19 H19A 108.7 . .
C14 C19 H19A 108.7 . .
C20 C19 H19B 108.7 . .
C14 C19 H19B 108.7 . .
H19A C19 H19B 107.6 . .
C21 C20 C19 112.96(12) . .
C21 C20 H20A 109.0 . .
C19 C20 H20A 109.0 . .
C21 C20 H20B 109.0 . .
C19 C20 H20B 109.0 . .
H20A C20 H20B 107.8 . .
C22 C21 C20 111.61(14) . .
C22 C21 H21A 109.3 . .
C20 C21 H21A 109.3 . .
C22 C21 H21B 109.3 . .
C20 C21 H21B 109.3 . .
H21A C21 H21B 108.0 . .
C21 C22 H22A 109.5 . .
C21 C22 H22B 109.5 . .
H22A C22 H22B 109.5 . .
C21 C22 H22C 109.5 . .
H22A C22 H22C 109.5 . .
H22B C22 H22C 109.5 . .

loop_
_geom_bond_atom_site_label_1
_geom_bond_atom_site_label_2
_geom_bond_distance
_geom_bond_site_symmetry_2
S1 O1A 1.405(5) .
S1 C1 1.7478(14) .
S1 C14 1.8495(13) .
S2 O1 1.339(4) .
S2 C2 1.7590(14) .
S2 C14 1.8546(14) .
C1 C2 1.3988(16) .
C1 C3 1.4079(19) 3_677
C2 C3 1.4035(19) .
C3 C1 1.4079(19) 3_677
C3 C4 1.4310(16) .
C4 C5 1.1997(18) .
C5 C6 1.434(6) .
C5 C6A 1.448(8) .
C6 C7 1.386(6) .
C6 C11 1.410(6) .
C7 C8 1.392(6) .
C7 H7 0.9500 .
C8 O2 1.371(6) .
C8 C9 1.387(6) .
O2 C12 1.426(7) .
C12 H12A 0.9800 .
C12 H12B 0.9800 .
C12 H12C 0.9800 .
C9 C10 1.392(6) .
C9 H9 0.9500 .
C10 C11 1.396(7) .
C10 H10 0.9500 .
C11 O3 1.368(6) .
O3 C13 1.432(6) .
C13 H13A 0.9800 .
C13 H13B 0.9800 .
C13 H13C 0.9800 .
C6A C11A 1.388(9) .
C6A C7A 1.404(10) .
C7A C8A 1.405(9) .
C7A H7A 0.9500 .
C8A C9A 1.368(8) .
C8A O2A 1.380(8) .
O2A C12A 1.430(9) .
C12A H12D 0.9800 .
C12A H12E 0.9800 .
C12A H12F 0.9800 .
C9A C10A 1.383(9) .
C9A H9A 0.9500 .
C10A C11A 1.394(10) .
C10A H10A 0.9500 .
C11A O3A 1.362(9) .
O3A C13A 1.435(11) .
C13A H13D 0.9800 .
C13A H13E 0.9800 .
C13A H13F 0.9800 .
C14 C15 1.5348(19) .
C14 C19 1.535(2) .
C15 C16 1.521(2) .
C15 H15A 0.9900 .
C15 H15B 0.9900 .
C16 C17 1.529(2) .
C16 H16A 0.9900 .
C16 H16B 0.9900 .
C17 C18 1.515(3) .
C17 H17A 0.9900 .
C17 H17B 0.9900 .
C18 H18A 0.9800 .
C18 H18B 0.9800 .
C18 H18C 0.9800 .
C19 C20 1.5309(19) .
C19 H19A 0.9900 .
C19 H19B 0.9900 .
C20 C21 1.524(2) .
C20 H20A 0.9900 .
C20 H20B 0.9900 .
C21 C22 1.520(2) .
C21 H21A 0.9900 .
C21 H21B 0.9900 .
C22 H22A 0.9800 .
C22 H22B 0.9800 .
C22 H22C 0.9800 .
